data_7000506
loop_
_publ_author_name
'Wojciechowski, Kamil'
'Bitner, Anna'
'Bernardinelli, G\'erald'
'Brynda, Marcin'

_publ_section_title
;
 Azacrown ether--copper(ii)--hexanoate complexes. From monomer to 1-D
 metal organic polymer
;
_journal_issue 7
_journal_name_full 'Dalton Transactions'
_journal_page_first 1114
_journal_page_last 1122
_journal_paper_doi 10.1039/b811374b
_journal_year 2009
_chemical_formula_moiety 'C72 H138 Cu4.5 N3 O24'
_chemical_formula_sum 'C72 H138 Cu4.5 N3 O24'
_chemical_formula_weight 1716.1
_space_group_IT_number 2
_symmetry_cell_setting triclinic
_symmetry_space_group_name_Hall '-P 1'
_symmetry_space_group_name_H-M 'P -1'
_audit_conform_dict_name cif_core.dic
_audit_conform_dict_version 2.0.1
_audit_creation_date 2008-09-05
_audit_creation_method from_xtal_archive_file_using_CIFIO
_audit_update_record 2008-09-06
_cell_angle_alpha 106.272(9)
_cell_angle_beta 91.889(7)
_cell_angle_gamma 106.310(8)
_cell_formula_units_Z 2
_cell_length_a 13.2193(7)
_cell_length_b 17.5953(14)
_cell_length_c 22.5887(15)
_cell_measurement_reflns_used 8000
_cell_measurement_temperature 200
_cell_measurement_theta_max 25.8
_cell_measurement_theta_min 3.5
_cell_volume 4805.0(7)
_computing_cell_refinement 'CELL (Stoe & Cie, 1999)'
_computing_data_collection 'EXPOSE (Stoe & Cie, 1999)'
_computing_data_reduction 'XRED (Stoe & Cie, 1999)'
_computing_molecular_graphics xtal_gx3
_computing_publication_material xtal_CIFIO
_computing_structure_refinement xtal_CRYLSQ
_computing_structure_solution SIR97
_diffrn_detector_area_resol_mean 6
_diffrn_measured_fraction_theta_full 1.0
_diffrn_measured_fraction_theta_max 1.0
_diffrn_measurement_device_type 'Stoe Ipds'
_diffrn_measurement_method \f
_diffrn_radiation_type MoK\a
_diffrn_radiation_wavelength .71073
_diffrn_reflns_av_R_equivalents .131
_diffrn_reflns_limit_h_max 16
_diffrn_reflns_limit_h_min -16
_diffrn_reflns_limit_k_max 21
_diffrn_reflns_limit_k_min -21
_diffrn_reflns_limit_l_max 27
_diffrn_reflns_limit_l_min -27
_diffrn_reflns_number 51622
_diffrn_reflns_theta_full 25.8
_diffrn_reflns_theta_max 25.8
_diffrn_standards_decay_% 0
_exptl_absorpt_coefficient_mu .94
_exptl_absorpt_correction_T_max .9344
_exptl_absorpt_correction_T_min .7689
_exptl_absorpt_correction_type numerical
_exptl_absorpt_process_details 'XRED; Stoe & Cie, 1999'
_exptl_crystal_colour green
_exptl_crystal_density_diffrn 1.186
_exptl_crystal_density_meas ?
_exptl_crystal_description plate
_refine_diff_density_max 1.68
_refine_diff_density_min -1.35
_refine_ls_abs_structure_details none
_refine_ls_extinction_method none
_refine_ls_goodness_of_fit_ref 1.50(1)
_refine_ls_hydrogen_treatment noref
_refine_ls_number_parameters 569
_refine_ls_number_reflns 5950
_refine_ls_R_factor_gt .092
_refine_ls_shift/su_max .674
_refine_ls_structure_factor_coef F
_refine_ls_weighting_details \w=1/[\s^2^(Fo)+0.0003(Fo^2^)]
_refine_ls_weighting_scheme calc
_refine_ls_wR_factor_ref .103
_reflns_number_gt 5560
_reflns_number_total 17478
_reflns_threshold_expression 'refl observed if Fo > 2.99 \s(Fo)'
_cod_data_source_file b811374b.txt
_cod_data_source_block KALM2
_cod_depositor_comments
;
The following automatic conversions were performed:

'_exptl_crystal_density_meas' value 'not_measured' was changed to '?'
- the value is perceived as not measured.

Automatic conversion script
Id: cif_fix_values 3008 2015-01-20 13:52:24Z robertas 
;
_cod_database_code 7000506

loop_
_symmetry_equiv_pos_as_xyz
+x,+y,+z
-x,-y,-z

loop_
_atom_site_label
_atom_site_fract_x
_atom_site_fract_y
_atom_site_fract_z
_atom_site_U_iso_or_equiv
_atom_site_occupancy
_atom_site_adp_type
Cu1 .50000 1.00000 .50000 .05816 1.00000 Uani
Cu2 .8970(2) .98394(18) .49020(11) .04446 1.00000 Uani
Cu3 .6408(2) .93249(18) .15027(10) .03938 1.00000 Uani
Cu4 1.0366(2) .90523(18) .13852(11) .04614 1.00000 Uani
Cu5 1.24291(19) .95101(17) .13918(11) .04429 1.00000 Uani
O1a .5563(16) .9892(18) .6276(8) .13991 1.00000 Uani
O2a .322(3) .870(3) .5484(15) .22318 1.00000 Uiso
N1a .6497(15) 1.0809(15) .5361(10) .08864 1.00000 Uani
C1a .677(3) 1.1185(19) .6110(13) .09296 1.00000 Uiso
C2a .666(4) 1.048(3) .6333(15) .13664 1.00000 Uiso
C3a .548(4) .918(3) .6451(17) .14000 1.00000 Uiso
C4a .428(6) .876(5) .648(3) .25200 1.00000 Uiso
C5a .366(7) .831(5) .592(4) .33900 1.00000 Uiso
C6a .323(3) .846(3) .4769(15) .12310 1.00000 Uiso
O1b .5563(11) .9096(10) .4560(7) .07192 1.00000 Uani
O2b .7278(13) .9609(10) .4726(7) .06557 1.00000 Uani
C1b .6466(19) .9035(14) .4544(9) .04415 1.00000 Uiso
C2b .6528(19) .8168(15) .4233(10) .06780 1.00000 Uiso
C3b .609(4) .757(3) .4689(18) .17620 1.00000 Uiso
C4b .669(5) .693(4) .467(4) .34495 1.00000 Uiso
C5b .621(5) .638(4) .5081(19) .26681 1.00000 Uiso
C6b .647(6) .554(3) .486(3) .29436 1.00000 Uiso
O1c .8940(12) .8857(10) .5161(6) .06207 1.00000 Uani
O2c 1.0707(12) .9119(10) .5311(6) .06074 1.00000 Uani
C1c .978(3) .8669(14) .5279(9) .04847 1.00000 Uiso
C2c .955(3) .7838(17) .5459(11) .08849 1.00000 Uiso
C3c 1.043(3) .751(3) .5381(15) .13495 1.00000 Uiso
C4c .998(5) .664(3) .559(2) .17546 1.00000 Uiso
C5c 1.081(6) .662(5) .575(3) .28037 1.00000 Uiso
C6c 1.093(6) .587(5) .596(3) .29695 1.00000 Uiso
O1d .9179(10) .9287(9) .4055(6) .05026 1.00000 Uani
O2d 1.0947(13) .9506(10) .4223(6) .06740 1.00000 Uani
C1d 1.0069(19) .9212(13) .3901(9) .04023 1.00000 Uiso
C2d 1.0016(19) .8698(15) .3226(10) .06800 1.00000 Uiso
C3d .914(2) .7908(16) .3028(11) .08016 1.00000 Uiso
C4d .923(3) .7245(19) .3414(13) .10708 1.00000 Uiso
C5d .829(3) .646(3) .3148(16) .14632 1.00000 Uiso
C6d .829(4) .583(3) .350(2) .20719 1.00000 Uiso
O1e .6681(11) .9536(9) .2665(6) .05469 1.00000 Uani
O2e .8740(12) 1.0710(11) .2598(7) .07390 1.00000 Uani
O3e .6047(12) .9065(9) .0333(6) .05850 1.00000 Uani
O4e .4085(12) .7791(10) .0369(7) .06639 1.00000 Uani
N1e .4992(13) .8614(11) .1616(7) .05019 1.00000 Uani
N2e .7822(12) 1.0073(10) .1382(6) .03692 1.00000 Uani
C1e .4881(16) .8807(13) .2309(9) .05100 1.00000 Uiso
C2e .5827(18) .8799(14) .2651(9) .05814 1.00000 Uiso
C3e .7663(19) .9577(14) .2961(10) .06539 1.00000 Uiso
C4e .8426(18) 1.0437(14) .3151(10) .06454 1.00000 Uiso
C5e .8058(18) 1.1133(14) .2394(10) .05887 1.00000 Uiso
C6e .8114(16) 1.0980(13) .1703(9) .04173 1.00000 Uiso
C7e .7881(15) .9880(12) .0667(8) .04322 1.00000 Uiso
C8e .6843(17) .9861(13) .0337(9) .04986 1.00000 Uiso
C9e .5021(18) .8936(14) .0013(9) .05620 1.00000 Uiso
C10e .4407(19) .8020(15) -.0175(10) .07379 1.00000 Uiso
C11e .4783(18) .7481(14) .0648(9) .06107 1.00000 Uiso
C12e .4715(16) .7672(14) .1333(9) .04987 1.00000 Uiso
O1f .6986(10) .8380(8) .1419(5) .04441 1.00000 Uani
O2f .8706(10) .8861(9) .1430(7) .05383 1.00000 Uani
C1f .7928(18) .8302(13) .1389(9) .04037 1.00000 Uiso
C2f .8030(17) .7428(14) .1252(9) .05828 1.00000 Uiso
C3f .700(3) .6731(19) .1315(12) .10481 1.00000 Uiso
C4f .727(3) .5908(19) .1228(12) .10708 1.00000 Uiso
C5f .624(3) .523(3) .1209(16) .14326 1.00000 Uiso
C6f .643(5) .446(4) .115(3) .24368 1.00000 Uiso
O1g 1.0741(12) .9844(10) .2225(6) .05772 1.00000 Uani
O2g 1.2488(11) 1.0213(10) .2261(6) .05716 1.00000 Uani
C1g 1.169(3) 1.0263(15) .2487(10) .05651 1.00000 Uiso
C2g 1.173(2) 1.0851(16) .3121(11) .07514 1.00000 Uiso
C3g 1.230(3) 1.171(3) .3166(15) .13282 1.00000 Uiso
C4g 1.172(4) 1.206(3) .2733(17) .14874 1.00000 Uiso
C5g 1.182(7) 1.287(6) .288(4) .35905 1.00000 Uiso
C6g 1.108(4) 1.304(3) .2440(19) .18235 1.00000 Uiso
O1h 1.0414(11) .9972(10) .1051(7) .06072 1.00000 Uani
O2h 1.2190(11) 1.0422(9) .1112(6) .05531 1.00000 Uani
C1h 1.1264(19) 1.0452(13) .0987(9) .04637 1.00000 Uiso
C2h 1.1183(17) 1.1184(13) .0785(9) .05317 1.00000 Uiso
C3h 1.2309(19) 1.1868(15) .0855(10) .07070 1.00000 Uiso
C4h 1.212(3) 1.2633(17) .0662(11) .08954 1.00000 Uiso
C5h 1.323(3) 1.328(3) .0732(14) .12908 1.00000 Uiso
C6h 1.296(4) 1.399(3) .0590(19) .19488 1.00000 Uiso
O1i 1.0337(14) .8335(10) .0546(7) .07359 1.00000 Uani
O2i 1.2092(12) .8792(10) .0523(6) .06209 1.00000 Uani
C1i 1.122(3) .8367(15) .0314(10) .05516 1.00000 Uiso
C2i 1.113(3) .779(3) -.0421(13) .11459 1.00000 Uiso
C3i 1.098(4) .701(3) -.0441(16) .20586 1.00000 Uiso
C4i 1.047(3) .638(3) -.1089(19) .27870 1.00000 Uiso
C5i 1.124(4) .646(3) -.1546(17) .24568 1.00000 Uiso
C6i 1.089(4) .566(3) -.2123(16) .18619 1.00000 Uiso
O1j 1.0638(11) .8191(10) .1722(6) .05750 1.00000 Uani
O2j 1.2350(12) .8539(10) .1704(7) .06578 1.00000 Uani
C1j 1.1496(18) .8072(13) .1792(9) .04165 1.00000 Uiso
C2j 1.1596(18) .7367(14) .2024(10) .06416 1.00000 Uiso
C3j 1.072(3) .6640(17) .1798(12) .09155 1.00000 Uiso
C4j 1.067(4) .631(3) .115(3) .19711 1.00000 Uiso
C5j 1.161(5) .604(4) .097(3) .23406 1.00000 Uiso
C6j 1.171(5) .552(4) .024(3) .27341 1.00000 Uiso
O1k .5850(10) 1.0316(9) .1667(6) .04696 1.00000 Uani
O2k 1.4114(11) .9749(9) .1372(6) .04516 1.00000 Uani
C1k .4898(18) 1.0358(14) .1597(9) .04060 1.00000 Uiso
C2k .4747(17) 1.1207(14) .1784(9) .05624 1.00000 Uiso
C3k .580(3) 1.1922(19) .1973(12) .11626 1.00000 Uiso
C4k .546(4) 1.271(3) .2089(14) .19730 1.00000 Uiso
C5k .559(5) 1.314(3) .2770(16) .26942 1.00000 Uiso
C6k .545(9) 1.400(4) .288(3) .52115 1.00000 Uiso

loop_
_atom_site_aniso_label
_atom_site_aniso_U_11
_atom_site_aniso_U_22
_atom_site_aniso_U_33
_atom_site_aniso_U_12
_atom_site_aniso_U_13
_atom_site_aniso_U_23
Cu1 .03005 .08001 .06284 .02308 .00589 .01261
Cu2 .02727 .06836 .04048 .02086 .00733 .01390
Cu3 .02707 .05552 .04024 .01635 .00713 .01753
Cu4 .03024 .06331 .05347 .02140 .01155 .02297
Cu5 .03021 .06696 .04516 .02198 .00806 .02395
O1a .07294 .27519 .06300 .06940 .01974 .01951
N1a .05064 .11249 .11016 .01158 .00914 .05825
O1b .03212 .09405 .09139 .03287 .01707 .01585
O2b .06176 .06358 .06682 .03008 .01505 .00060
O1c .05298 .07696 .06625 .02597 .01060 .03040
O2c .03968 .07523 .06757 .01480 .00094 .02514
O1d .03028 .08349 .04064 .02423 .00204 .01758
O2d .05190 .10317 .04099 .02086 .01735 .01345
O1e .04286 .08385 .04566 .02492 -.00138 .02744
O2e .05058 .10913 .06612 .02448 .01426 .03172
O3e .05397 .07315 .05309 .01963 .00206 .02646
O4e .04784 .07146 .07362 .00676 -.00892 .02532
N1e .04931 .05563 .05384 .02290 .02340 .02032
N2e .02902 .04504 .03525 .00958 .00420 .01142
O1f .02508 .06427 .03902 .01106 -.00040 .01096
O2f .01691 .04688 .09933 .00784 .00520 .02662
O1g .06206 .08021 .04739 .04316 .02274 .02140
O2g .03745 .09936 .03963 .03117 .01180 .01737
O1h .02915 .08171 .08833 .01939 .01333 .04880
O2h .03991 .08297 .06228 .02517 .00856 .04495
O1i .06746 .07254 .06395 .01283 -.01700 .00560
O2i .04948 .08361 .04291 .02162 .01592 .00046
O1j .03335 .08621 .06532 .02250 .00638 .03765
O2j .04912 .07027 .09486 .02626 .01798 .04194
O1k .02083 .07738 .04841 .02384 .00990 .01824
O2k .03362 .05371 .05503 .02228 .00872 .01763

loop_
_atom_type_symbol
_atom_type_scat_source
_atom_type_scat_dispersion_real
_atom_type_scat_dispersion_imag
C Int._Tables_Vol_IV_Tables_2.2B_and_2.3.1 .002 .002
H Int._Tables_Vol_IV_Tables_2.2B_and_2.3.1 0 0
N Int._Tables_Vol_IV_Tables_2.2B_and_2.3.1 .004 .003
O Int._Tables_Vol_IV_Tables_2.2B_and_2.3.1 .008 .006
Cu Int._Tables_Vol_IV_Tables_2.2B_and_2.3.1 .263 1.266

loop_
_geom_angle_atom_site_label_1
_geom_angle_atom_site_label_2
_geom_angle_atom_site_label_3
_geom_angle_site_symmetry_1
_geom_angle_site_symmetry_2
_geom_angle_site_symmetry_3
_geom_angle
N1a Cu1 O1b . . . 93.0(8)
N1a Cu1 N1a . . 2_676 180.0(9)
N1a Cu1 O1b . . 2_676 87.0(8)
O1b Cu1 N1a . . 2_676 87.0(8)
O1b Cu1 O1b . . 2_676 180.0(6)
N1a Cu1 O1b 2_676 . 2_676 93.0(8)
O1c Cu2 O1d . . . 91.5(7)
O1c Cu2 O2c . . 2_776 169.1(7)
O1c Cu2 O2d . . 2_776 90.0(7)
O1d Cu2 O2c . . 2_776 88.3(7)
O1d Cu2 O2d . . 2_776 169.2(6)
O2c Cu2 O2d 2_776 . 2_776 88.1(7)
N1e Cu3 N2e . . . 178.2(8)
N1e Cu3 O1f . . . 89.5(7)
N1e Cu3 O1k . . . 90.2(7)
N2e Cu3 O1f . . . 92.2(7)
N2e Cu3 O1k . . . 88.1(7)
O1f Cu3 O1k . . . 175.2(5)
O1g Cu4 O1h . . . 89.3(7)
O1g Cu4 O1i . . . 167.2(7)
O1g Cu4 O1j . . . 89.2(7)
O1h Cu4 O1i . . . 89.7(7)
O1h Cu4 O1j . . . 168.2(6)
O1i Cu4 O1j . . . 89.2(7)
O2g Cu5 O2h . . . 87.8(7)
O2g Cu5 O2i . . . 169.5(7)
O2g Cu5 O2j . . . 89.4(7)
O2h Cu5 O2i . . . 89.0(7)
O2h Cu5 O2j . . . 168.0(7)
O2i Cu5 O2j . . . 91.7(7)
C2a O1a C3a . . . 117(3)
C5a O2a C6a . . . 125(5)
Cu1 N1a C1a . . . 118.1(16)
Cu1 N1a C6a . . 2_676 117(3)
C1a N1a C6a . . 2_676 97(3)
N1a C1a C2a . . . 106(3)
O1a C2a C1a . . . 118(4)
O1a C3a C4a . . . 108(5)
C3a C4a C5a . . . 117(6)
O2a C5a C4a . . . 124(7)
O2a C6a N1a . . 2_676 104(3)
Cu1 O1b C1b . . . 132.7(13)
O1b C1b O2b . . . 125(3)
O1b C1b C2b . . . 115.2(18)
O2b C1b C2b . . . 120(3)
C1b C2b C3b . . . 109(3)
C2b C3b C4b . . . 113(4)
C3b C4b C5b . . . 110(5)
C4b C5b C6b . . . 109(5)
Cu2 O1c C1c . . . 123.3(14)
C1c O2c Cu2 . . 2_776 122.1(18)
O1c C1c O2c . . . 125(3)
O1c C1c C2c . . . 114(3)
O2c C1c C2c . . . 121(3)
C1c C2c C3c . . . 112(3)
C2c C3c C4c . . . 102(4)
C3c C4c C5c . . . 95(5)
C4c C5c C6c . . . 120(7)
Cu2 O1d C1d . . . 123.3(11)
C1d O2d Cu2 . . 2_776 118.6(15)
O1d C1d O2d . . . 128.3(18)
O1d C1d C2d . . . 113.7(18)
O2d C1d C2d . . . 118(3)
C1d C2d C3d . . . 114(2)
C2d C3d C4d . . . 113(3)
C3d C4d C5d . . . 107(3)
C4d C5d C6d . . . 111(4)
C2e O1e C3e . . . 113.4(18)
C4e O2e C5e . . . 114.0(17)
C8e O3e C9e . . . 113.0(18)
C10e O4e C11e . . . 115.4(18)
Cu3 N1e C1e . . . 109.0(10)
Cu3 N1e C12e . . . 118.3(13)
C1e N1e C12e . . . 108.5(16)
Cu3 N2e C6e . . . 118.8(12)
Cu3 N2e C7e . . . 107.5(9)
C6e N2e C7e . . . 112.0(16)
N1e C1e C2e . . . 110.3(18)
O1e C2e C1e . . . 108(2)
O1e C3e C4e . . . 112(3)
O2e C4e C3e . . . 111.1(16)
O2e C5e C6e . . . 106.1(19)
N2e C6e C5e . . . 109.9(18)
N2e C7e C8e . . . 110.1(16)
O3e C8e C7e . . . 106.0(19)
O3e C9e C10e . . . 109(3)
O4e C10e C9e . . . 109.4(16)
O4e C11e C12e . . . 110(2)
N1e C12e C11e . . . 108.5(18)
Cu3 O1f C1f . . . 133.8(13)
O1f C1f O2f . . . 124(3)
O1f C1f C2f . . . 117.6(17)
O2f C1f C2f . . . 118(3)
C1f C2f C3f . . . 116(3)
C2f C3f C4f . . . 109(3)
C3f C4f C5f . . . 108(3)
C4f C5f C6f . . . 111(4)
Cu4 O1g C1g . . . 125.4(15)
Cu5 O2g C1g . . . 121.2(13)
O1g C1g O2g . . . 125.1(19)
O1g C1g C2g . . . 113(3)
O2g C1g C2g . . . 121(2)
C1g C2g C3g . . . 112(3)
C2g C3g C4g . . . 112(3)
C3g C4g C5g . . . 121(5)
C4g C5g C6g . . . 111(6)
Cu4 O1h C1h . . . 122.2(17)
Cu5 O2h C1h . . . 121.7(14)
O1h C1h O2h . . . 127(3)
O1h C1h C2h . . . 116(3)
O2h C1h C2h . . . 116.8(19)
C1h C2h C3h . . . 113(2)
C2h C3h C4h . . . 108(2)
C3h C4h C5h . . . 107(3)
C4h C5h C6h . . . 103(4)
Cu4 O1i C1i . . . 118.6(12)
Cu5 O2i C1i . . . 121.8(16)
O1i C1i O2i . . . 130(2)
O1i C1i C2i . . . 116(2)
O2i C1i C2i . . . 114(3)
C1i C2i C3i . . . 110(3)
C2i C3i C4i . . . 114(4)
C3i C4i C5i . . . 109(3)
C4i C5i C6i . . . 109(3)
Cu4 O1j C1j . . . 126.1(14)
Cu5 O2j C1j . . . 123.3(17)
O1j C1j O2j . . . 123(3)
O1j C1j C2j . . . 121(2)
O2j C1j C2j . . . 116(3)
C1j C2j C3j . . . 113(3)
C2j C3j C4j . . . 110(3)
C3j C4j C5j . . . 112(5)
C4j C5j C6j . . . 123(5)
Cu3 O1k C1k . . . 131.0(13)
O1k C1k C2k . . . 117.7(17)
O1k C1k O2k . . 1_455 124(3)
C2k C1k O2k . . 1_455 118(3)
C1k C2k C3k . . . 114(3)
C2k C3k C4k . . . 104(3)
C3k C4k C5k . . . 109(4)
C4k C5k C6k . . . 109(5)

loop_
_geom_bond_atom_site_label_1
_geom_bond_atom_site_label_2
_geom_bond_site_symmetry_1
_geom_bond_site_symmetry_2
_geom_bond_distance
Cu1 N1a . . 2.066(18)
Cu1 O1b . . 1.974(17)
Cu1 N1a . 2_676 2.066(18)
Cu1 O1b . 2_676 1.974(17)
Cu2 O1c . . 1.965(19)
Cu2 O1d . . 1.956(12)
Cu2 O2c . 2_776 1.961(18)
Cu2 O2d . 2_776 1.971(13)
Cu3 N1e . . 2.008(16)
Cu3 N2e . . 2.038(14)
Cu3 O1f . . 1.982(16)
Cu3 O1k . . 2.024(16)
Cu4 O1g . . 1.964(12)
Cu4 O1h . . 1.955(18)
Cu4 O1i . . 1.953(14)
Cu4 O1j . . 1.983(18)
Cu5 O2g . . 1.992(13)
Cu5 O2h . . 1.977(18)
Cu5 O2i . . 1.970(12)
Cu5 O2j . . 2.003(19)
O1a C2a . . 1.50(5)
O1a C3a . . 1.39(6)
O2a C5a . . 1.53(11)
O2a C6a . . 1.55(5)
N1a C1a . . 1.62(4)
N1a C6a . 2_676 1.36(5)
C1a C2a . . 1.44(6)
C3a C4a . . 1.56(9)
C4a C5a . . 1.38(10)
O1b C1b . . 1.23(4)
O2b C1b . . 1.21(3)
C1b C2b . . 1.52(4)
C2b C3b . . 1.67(6)
C3b C4b . . 1.54(8)
C4b C5b . . 1.57(9)
C5b C6b . . 1.55(9)
O1c C1c . . 1.28(4)
O2c C1c . . 1.25(3)
C1c C2c . . 1.58(4)
C2c C3c . . 1.44(6)
C3c C4c . . 1.67(7)
C4c C5c . . 1.15(10)
C5c C6c . . 1.57(13)
O1d C1d . . 1.27(3)
O2d C1d . . 1.24(3)
C1d C2d . . 1.53(3)
C2d C3d . . 1.48(3)
C3d C4d . . 1.67(5)
C4d C5d . . 1.53(5)
C5d C6d . . 1.53(8)
O1e C2e . . 1.45(3)
O1e C3e . . 1.41(3)
O2e C4e . . 1.49(3)
O2e C5e . . 1.46(4)
O3e C8e . . 1.49(3)
O3e C9e . . 1.44(3)
O4e C10e . . 1.44(3)
O4e C11e . . 1.41(4)
N1e C1e . . 1.53(3)
N1e C12e . . 1.53(3)
N2e C6e . . 1.49(3)
N2e C7e . . 1.56(3)
C1e C2e . . 1.45(4)
C3e C4e . . 1.50(3)
C5e C6e . . 1.52(3)
C7e C8e . . 1.53(4)
C9e C10e . . 1.51(4)
C11e C12e . . 1.50(3)
O1f C1f . . 1.29(3)
O2f C1f . . 1.19(3)
C1f C2f . . 1.53(4)
C2f C3f . . 1.60(4)
C3f C4f . . 1.55(5)
C4f C5f . . 1.53(5)
C5f C6f . . 1.42(9)
O1g C1g . . 1.29(3)
O2g C1g . . 1.20(4)
C1g C2g . . 1.50(3)
C2g C3g . . 1.46(5)
C3g C4g . . 1.57(7)
C4g C5g . . 1.34(11)
C5g C6g . . 1.51(12)
O1h C1h . . 1.24(3)
O2h C1h . . 1.27(4)
C1h C2h . . 1.51(4)
C2h C3h . . 1.60(3)
C3h C4h . . 1.61(5)
C4h C5h . . 1.55(4)
C5h C6h . . 1.51(7)
O1i C1i . . 1.29(4)
O2i C1i . . 1.18(3)
C1i C2i . . 1.67(4)
C2i C3i . . 1.31(7)
C3i C4i . . 1.56(5)
C4i C5i . . 1.48(6)
C5i C6i . . 1.57(5)
O1j C1j . . 1.22(3)
O2j C1j . . 1.25(3)
C1j C2j . . 1.51(4)
C2j C3j . . 1.42(4)
C3j C4j . . 1.42(6)
C4j C5j . . 1.48(9)
C5j C6j . . 1.66(8)
O1k C1k . . 1.29(3)
O2k C1k . 1_655 1.23(3)
C1k C2k . . 1.51(4)
C2k C3k . . 1.54(4)
C3k C4k . . 1.53(6)
C4k C5k . . 1.49(5)
C5k C6k . . 1.54(10)
